data_2106155
loop_
_publ_author_name
'Klepp, K.'
'Parthe, E.'

_publ_section_title
;
 Fe B - Cr B stacking variations of ternary rare earth-metal transition
 alloys in quasi-binary sections R1-x R'x Ni
;
_journal_name_full 'Acta Crystallographica B (24,1968-38,1982)'
_journal_page_first 774
_journal_page_last 782
_journal_volume 36
_journal_year 1980
_chemical_formula_sum 'Dy0.45 Gd0.55 Ni'
_chemical_name_systematic '(Dy0.45 Gd0.55) Ni'
_space_group_IT_number 11
_symmetry_space_group_name_Hall '-P 2yb'
_symmetry_space_group_name_H-M 'P 1 21/m 1'
_cell_angle_alpha 90
_cell_angle_beta 100.39
_cell_angle_gamma 90
_cell_formula_units_Z 8
_cell_length_a 14.35
_cell_length_b 4.271
_cell_length_c 5.468
_cell_volume 329.632
_citation_journal_id_ASTM ACBCAR
_cod_data_source_file Klepp_ACBCAR_1980_1687.cif
_cod_data_source_block Dy0.45Gd0.55Ni1
_cod_original_cell_volume 329.6323
_cod_original_formula_sum 'Dy0.45 Gd0.55 Ni1'
_cod_database_code 2106155

loop_
_symmetry_equiv_pos_as_xyz
x,y,z
-x,y+1/2,-z
-x,-y,-z
x,-y-1/2,z

loop_
_atom_site_label
_atom_site_type_symbol
_atom_site_fract_x
_atom_site_fract_y
_atom_site_fract_z
_atom_site_occupancy
_atom_site_U_iso_or_equiv
Ni1 Ni 0.0182 0.25 0.3799 1 0.0
Ni2 Ni 0.2683 0.25 0.2546 1 0.0
Gd4 Gd 0.84 0.25 0.5582 0.55 0.0
Dy2 Dy 0.3399 0.25 0.7946 0.45 0.0
Ni3 Ni 0.5182 0.25 0.1359 1 0.0
Gd3 Gd 0.5902 0.25 0.6773 0.55 0.0
Dy1 Dy 0.09 0.25 0.9091 0.45 0.0
Gd1 Gd 0.09 0.25 0.9091 0.55 0.0
Gd2 Gd 0.3399 0.25 0.7946 0.55 0.0
Dy3 Dy 0.5902 0.25 0.6773 0.45 0.0
Ni4 Ni 0.7681 0.25 0.0167 1 0.0
Dy4 Dy 0.84 0.25 0.5582 0.45 0.0
